data_4073825
loop_
_publ_author_name
'Zhang, Hao'
'Katao, Shohei'
'Nomura, Kotohiro'
'Huang, Jiling'

_publ_section_title
;
 Synthesis of Half-Titanocenes Containing Phenoxy-imine Ligands and Their
 Use as Catalysts for Olefin Polymerization
;
_journal_issue 24
_journal_name_full Organometallics
_journal_page_first 5967
_journal_paper_doi 10.1021/om700660b
_journal_volume 26
_journal_year 2007
_chemical_formula_moiety 'C33 H45 Cl2 N O Ti '
_chemical_formula_sum 'C33 H45 Cl2 N O Ti'
_chemical_formula_weight 590.53
_space_group_IT_number 61
_symmetry_cell_setting orthorhombic
_symmetry_Int_Tables_number 61
_symmetry_space_group_name_Hall '-P 2ac 2ab'
_symmetry_space_group_name_H-M 'P b c a'
_cell_angle_alpha 90.0000
_cell_angle_beta 90.0000
_cell_angle_gamma 90.0000
_cell_formula_units_Z 8
_cell_length_a 18.083(3)
_cell_length_b 15.268(3)
_cell_length_c 23.643(5)
_cell_measurement_reflns_used 45683
_cell_measurement_temperature 243.1
_cell_measurement_theta_max 27.5
_cell_measurement_theta_min 3.0
_cell_volume 6528(2)
_computing_cell_refinement PROCESS-AUTO
_computing_data_collection PROCESS-AUTO
_computing_data_reduction CrystalStructure
_computing_publication_material 'CrystalStructure 3.8'
_computing_structure_refinement CRYSTALS
_computing_structure_solution SIR92
_diffrn_detector_area_resol_mean 4.44
_diffrn_measured_fraction_theta_full 0.999
_diffrn_measured_fraction_theta_max 0.999
_diffrn_measurement_device_type 'Rigaku RAXIS-RAPID'
_diffrn_measurement_method \w
_diffrn_radiation_type 'Mo K\a'
_diffrn_radiation_wavelength 0.71075
_diffrn_reflns_av_R_equivalents 0.040
_diffrn_reflns_limit_h_max 21
_diffrn_reflns_limit_h_min -23
_diffrn_reflns_limit_k_max 17
_diffrn_reflns_limit_k_min -19
_diffrn_reflns_limit_l_max 30
_diffrn_reflns_limit_l_min -30
_diffrn_reflns_number 57211
_diffrn_reflns_theta_full 27.48
_diffrn_reflns_theta_max 27.48
_exptl_absorpt_coefficient_mu 0.450
_exptl_absorpt_correction_T_max 0.763
_exptl_absorpt_correction_T_min 0.375
_exptl_absorpt_correction_type multi-scan
_exptl_absorpt_process_details
;
    Higashi, T. (1995). Program for Absorption Correction.
    Rigaku Corporation, Tokyo, Japan.
;
_exptl_crystal_colour red
_exptl_crystal_density_diffrn 1.202
_exptl_crystal_density_method 'not measured'
_exptl_crystal_description prism
_exptl_crystal_F_000 2512.00
_exptl_crystal_size_max 0.80
_exptl_crystal_size_mid 0.80
_exptl_crystal_size_min 0.60
_refine_diff_density_max 0.26
_refine_diff_density_min -0.48
_refine_ls_extinction_method none
_refine_ls_goodness_of_fit_ref 1.007
_refine_ls_hydrogen_treatment refall
_refine_ls_number_parameters 388
_refine_ls_number_reflns 5108
_refine_ls_R_factor_gt 0.0370
_refine_ls_shift/su_max 0.0000
_refine_ls_structure_factor_coef Fsqd
_refine_ls_weighting_details 'w = 1/[0.0008Fo^2^ + 1.0000\s(Fo^2^)]/(4Fo^2^)'
_refine_ls_weighting_scheme calc
_refine_ls_wR_factor_ref 0.0976
_reflns_number_gt 5081
_reflns_number_total 7478
_reflns_threshold_expression F^2^>2.0\s(F^2^)
_cod_data_source_file om700660b-file004.cif
_cod_data_source_block '_C5Me5TiSchiff072505'
_cod_original_cell_volume 6527(2)
_cod_original_formula_sum 'C33 H45 Cl2 N O Ti '
_cod_database_code 4073825

loop_
_symmetry_equiv_pos_site_id
_symmetry_equiv_pos_as_xyz
1 +X,+Y,+Z
2 1/2-X,1/2+Y,+Z
3 +X,1/2-Y,1/2+Z
4 1/2-X,-Y,1/2+Z
5 -X,-Y,-Z
6 1/2+X,1/2-Y,-Z
7 -X,1/2+Y,1/2-Z
8 1/2+X,+Y,1/2-Z

loop_
_atom_site_label
_atom_site_type_symbol
_atom_site_fract_x
_atom_site_fract_y
_atom_site_fract_z
_atom_site_U_iso_or_equiv
_atom_site_adp_type
_atom_site_occupancy
_atom_site_symmetry_multiplicity
_atom_site_calc_flag
_atom_site_refinement_flags
Ti(1) Ti 0.96685(2) 0.07233(2) 0.75530(2) 0.03321(9) Uani 1.00 1 d .
Cl(1) Cl 0.93095(3) -0.02510(3) 0.68778(3) 0.05110(16) Uani 1.00 1 d .
Cl(2) Cl 0.95294(4) -0.00531(4) 0.83578(3) 0.06188(19) Uani 1.00 1 d .
O(1) O 0.88895(7) 0.14573(9) 0.75464(6) 0.0351(3) Uani 1.00 1 d .
N(1) N 0.85706(10) 0.22634(12) 0.59163(8) 0.0437(5) Uani 1.00 1 d .
C(1) C 1.09050(11) 0.04448(13) 0.72402(10) 0.0406(5) Uani 1.00 1 d .
C(2) C 1.06154(10) 0.11763(12) 0.69346(9) 0.0339(5) Uani 1.00 1 d .
C(3) C 1.04821(11) 0.18533(12) 0.73295(9) 0.0361(5) Uani 1.00 1 d .
C(4) C 1.06850(11) 0.15434(14) 0.78730(10) 0.0428(5) Uani 1.00 1 d .
C(5) C 1.09570(12) 0.06746(15) 0.78095(11) 0.0472(6) Uani 1.00 1 d .
C(6) C 1.11625(14) -0.03983(15) 0.69778(12) 0.0604(8) Uani 1.00 1 d .
C(7) C 1.05412(12) 0.12251(15) 0.63090(10) 0.0459(6) Uani 1.00 1 d .
C(8) C 1.02211(12) 0.27643(12) 0.71960(12) 0.0500(6) Uani 1.00 1 d .
C(9) C 1.06888(15) 0.20502(18) 0.84149(12) 0.0659(8) Uani 1.00 1 d .
C(10) C 1.13043(17) 0.0130(2) 0.82708(14) 0.0805(10) Uani 1.00 1 d .
C(11) C 0.83470(10) 0.20606(12) 0.74476(9) 0.0340(5) Uani 1.00 1 d .
C(12) C 0.82291(10) 0.23371(13) 0.68880(9) 0.0367(5) Uani 1.00 1 d .
C(13) C 0.76869(12) 0.29681(15) 0.67776(11) 0.0500(6) Uani 1.00 1 d .
C(14) C 0.72672(12) 0.32994(17) 0.72064(13) 0.0594(7) Uani 1.00 1 d .
C(15) C 0.73768(12) 0.30059(16) 0.77546(12) 0.0528(7) Uani 1.00 1 d .
C(16) C 0.79008(10) 0.23826(14) 0.78959(10) 0.0411(5) Uani 1.00 1 d .
C(17) C 0.86496(10) 0.19733(13) 0.64117(9) 0.0367(5) Uani 1.00 1 d .
C(18) C 0.79759(13) 0.20562(16) 0.85045(11) 0.0522(7) Uani 1.00 1 d .
C(19) C 0.7443(2) 0.2538(2) 0.89062(13) 0.0877(11) Uani 1.00 1 d .
C(20) C 0.77802(15) 0.10799(17) 0.85282(13) 0.0680(8) Uani 1.00 1 d .
C(21) C 0.87584(15) 0.22180(18) 0.87269(11) 0.0634(8) Uani 1.00 1 d .
C(22) C 0.89720(11) 0.18540(13) 0.54693(9) 0.0379(5) Uani 1.00 1 d .
C(23) C 0.87478(12) 0.10308(14) 0.52603(10) 0.0438(6) Uani 1.00 1 d .
C(24) C 0.91504(14) 0.06773(16) 0.48212(11) 0.0539(7) Uani 1.00 1 d .
C(25) C 0.97555(13) 0.11075(16) 0.45908(10) 0.0525(7) Uani 1.00 1 d .
C(26) C 0.99563(12) 0.19194(15) 0.47961(10) 0.0444(6) Uani 1.00 1 d .
C(27) C 0.95663(11) 0.23160(13) 0.52312(9) 0.0376(5) Uani 1.00 1 d .
C(28) C 0.80678(13) 0.05681(16) 0.54979(12) 0.0559(7) Uani 1.00 1 d .
C(29) C 0.73764(16) 0.0955(2) 0.52517(17) 0.1098(14) Uani 1.00 1 d .
C(30) C 0.80750(19) -0.0418(2) 0.54253(18) 0.1012(13) Uani 1.00 1 d .
C(31) C 0.97671(12) 0.32224(14) 0.54500(10) 0.0463(6) Uani 1.00 1 d .
C(32) C 0.92413(16) 0.39137(16) 0.52184(14) 0.0719(9) Uani 1.00 1 d .
C(33) C 1.05633(15) 0.34877(19) 0.53310(13) 0.0693(9) Uani 1.00 1 d .
H(1) H 1.1688 -0.0416 0.6973 0.073 Uiso 1.00 1 c R
H(2) H 1.0979 -0.0876 0.7194 0.073 Uiso 1.00 1 c R
H(3) H 1.0981 -0.0439 0.6602 0.073 Uiso 1.00 1 c R
H(4) H 1.0242 0.0754 0.6180 0.056 Uiso 1.00 1 c R
H(5) H 1.0317 0.1765 0.6207 0.056 Uiso 1.00 1 c R
H(6) H 1.1017 0.1187 0.6140 0.055 Uiso 1.00 1 c R
H(7) H 0.9946 0.2754 0.6854 0.061 Uiso 1.00 1 c R
H(8) H 0.9915 0.2970 0.7494 0.061 Uiso 1.00 1 c R
H(9) H 1.0634 0.3143 0.7154 0.060 Uiso 1.00 1 c R
H(10) H 1.0466 0.1710 0.8705 0.079 Uiso 1.00 1 c R
H(11) H 1.1183 0.2188 0.8519 0.079 Uiso 1.00 1 c R
H(12) H 1.0416 0.2576 0.8364 0.079 Uiso 1.00 1 c R
H(13) H 1.1828 0.0161 0.8240 0.097 Uiso 1.00 1 c R
H(14) H 1.1155 0.0350 0.8629 0.097 Uiso 1.00 1 c R
H(15) H 1.1150 -0.0462 0.8234 0.097 Uiso 1.00 1 c R
H(16) H 0.7570 0.3120 0.6384 0.060 Uiso 1.00 1 c R
H(17) H 0.6865 0.3781 0.7113 0.071 Uiso 1.00 1 c R
H(18) H 0.7067 0.3283 0.8073 0.063 Uiso 1.00 1 c R
H(19) H 0.8981 0.1480 0.6509 0.044 Uiso 1.00 1 c R
H(20) H 0.7484 0.2306 0.9278 0.105 Uiso 1.00 1 c R
H(21) H 0.7565 0.3143 0.8911 0.105 Uiso 1.00 1 c R
H(22) H 0.6950 0.2467 0.8775 0.105 Uiso 1.00 1 c R
H(23) H 0.8114 0.0763 0.8295 0.081 Uiso 1.00 1 c R
H(24) H 0.7819 0.0876 0.8907 0.082 Uiso 1.00 1 c R
H(25) H 0.7289 0.0995 0.8396 0.082 Uiso 1.00 1 c R
H(26) H 0.9089 0.1845 0.8528 0.076 Uiso 1.00 1 c R
H(27) H 0.8895 0.2811 0.8666 0.076 Uiso 1.00 1 c R
H(28) H 0.8781 0.2090 0.9120 0.076 Uiso 1.00 1 c R
H(29) H 0.9041 0.0042 0.4685 0.065 Uiso 1.00 1 c R
H(30) H 1.0082 0.0830 0.4254 0.063 Uiso 1.00 1 c R
H(31) H 1.0375 0.2265 0.4613 0.053 Uiso 1.00 1 c R
H(32) H 0.8079 0.0649 0.5953 0.067 Uiso 1.00 1 c R
H(33) H 0.7316 0.0752 0.4875 0.132 Uiso 1.00 1 c R
H(34) H 0.6962 0.0781 0.5472 0.132 Uiso 1.00 1 c R
H(35) H 0.7413 0.1575 0.5252 0.132 Uiso 1.00 1 c R
H(36) H 0.7658 -0.0664 0.5611 0.121 Uiso 1.00 1 c R
H(37) H 0.8052 -0.0551 0.5033 0.122 Uiso 1.00 1 c R
H(38) H 0.8515 -0.0658 0.5581 0.122 Uiso 1.00 1 c R
H(39) H 0.9708 0.3200 0.5893 0.055 Uiso 1.00 1 c R
H(40) H 0.9316 0.3971 0.4822 0.086 Uiso 1.00 1 c R
H(41) H 0.8745 0.3741 0.5289 0.086 Uiso 1.00 1 c R
H(42) H 0.9335 0.4459 0.5398 0.087 Uiso 1.00 1 c R
H(43) H 1.0616 0.3606 0.4939 0.083 Uiso 1.00 1 c R
H(44) H 1.0687 0.3997 0.5542 0.083 Uiso 1.00 1 c R
H(45) H 1.0884 0.3022 0.5435 0.083 Uiso 1.00 1 c R

loop_
_atom_site_aniso_label
_atom_site_aniso_U_11
_atom_site_aniso_U_22
_atom_site_aniso_U_33
_atom_site_aniso_U_12
_atom_site_aniso_U_13
_atom_site_aniso_U_23
Ti(1) 0.03815(19) 0.02789(16) 0.0336(2) -0.00268(14) 0.00093(16) 0.00354(15)
Cl(1) 0.0590(3) 0.0399(2) 0.0544(3) -0.0161(2) 0.0042(2) -0.0088(2)
Cl(2) 0.0853(4) 0.0517(3) 0.0486(3) -0.0005(3) 0.0100(3) 0.0204(2)
O(1) 0.0343(6) 0.0391(6) 0.0318(7) -0.0014(5) 0.0018(5) 0.0014(5)
N(1) 0.0440(9) 0.0493(10) 0.0380(11) 0.0063(8) 0.0014(8) 0.0070(8)
C(1) 0.0348(10) 0.0346(9) 0.0523(14) 0.0047(8) -0.0003(9) 0.0056(9)
C(2) 0.0301(9) 0.0331(9) 0.0385(12) -0.0022(7) -0.0002(8) 0.0038(8)
C(3) 0.0306(9) 0.0306(9) 0.0471(13) -0.0057(7) -0.0017(8) 0.0006(8)
C(4) 0.0386(11) 0.0466(11) 0.0432(13) -0.0063(9) -0.0054(9) -0.0031(9)
C(5) 0.0413(11) 0.0512(12) 0.0491(14) 0.0040(10) -0.0085(10) 0.0126(11)
C(6) 0.0573(14) 0.0404(11) 0.083(2) 0.0146(11) 0.0044(13) -0.0019(12)
C(7) 0.0423(11) 0.0547(12) 0.0406(13) -0.0022(10) 0.0024(9) 0.0059(10)
C(8) 0.0468(12) 0.0284(9) 0.0750(18) -0.0037(9) -0.0063(11) -0.0006(10)
C(9) 0.0638(16) 0.0836(18) 0.0503(16) -0.0214(14) -0.0076(12) -0.0191(14)
C(10) 0.0754(19) 0.096(2) 0.070(2) 0.0160(16) -0.0218(16) 0.0313(17)
C(11) 0.0255(8) 0.0372(9) 0.0394(12) -0.0033(7) 0.0008(8) -0.0053(8)
C(12) 0.0278(9) 0.0428(10) 0.0395(12) -0.0001(8) -0.0017(8) -0.0022(9)
C(13) 0.0355(11) 0.0601(13) 0.0544(16) 0.0100(10) -0.0079(10) -0.0008(11)
C(14) 0.0360(11) 0.0664(15) 0.076(2) 0.0156(11) -0.0025(12) -0.0115(14)
C(15) 0.0313(10) 0.0667(14) 0.0604(16) 0.0004(10) 0.0069(10) -0.0215(13)
C(16) 0.0313(9) 0.0478(11) 0.0442(13) -0.0110(9) 0.0057(9) -0.0131(10)
C(17) 0.0319(9) 0.0427(10) 0.0356(12) 0.0000(8) -0.0020(8) 0.0021(9)
C(18) 0.0551(14) 0.0594(13) 0.0422(14) -0.0131(11) 0.0150(11) -0.0123(11)
C(19) 0.108(2) 0.097(2) 0.058(2) 0.0012(19) 0.0370(18) -0.0205(17)
C(20) 0.0712(17) 0.0696(16) 0.0632(19) -0.0214(13) 0.0270(14) -0.0010(14)
C(21) 0.0785(18) 0.0692(16) 0.0425(15) -0.0142(13) -0.0102(13) -0.0065(12)
C(22) 0.0395(10) 0.0448(10) 0.0295(11) 0.0074(9) -0.0056(8) 0.0067(8)
C(23) 0.0465(12) 0.0485(11) 0.0364(12) -0.0015(9) -0.0066(9) 0.0072(9)
C(24) 0.0671(15) 0.0488(12) 0.0459(14) -0.0004(11) -0.0044(11) -0.0022(10)
C(25) 0.0623(15) 0.0565(13) 0.0387(13) 0.0089(11) 0.0060(11) -0.0015(10)
C(26) 0.0461(11) 0.0520(12) 0.0350(12) 0.0036(10) -0.0004(9) 0.0096(9)
C(27) 0.0411(10) 0.0437(10) 0.0281(10) 0.0043(9) -0.0048(8) 0.0081(8)
C(28) 0.0556(14) 0.0619(14) 0.0503(15) -0.0151(12) -0.0068(11) 0.0102(12)
C(29) 0.0511(17) 0.137(3) 0.141(3) -0.0131(19) -0.003(2) 0.074(2)
C(30) 0.089(2) 0.0726(19) 0.142(3) -0.0264(18) 0.005(2) 0.017(2)
C(31) 0.0555(13) 0.0477(11) 0.0357(12) -0.0042(10) -0.0026(10) 0.0026(9)
C(32) 0.092(2) 0.0461(13) 0.078(2) 0.0063(14) -0.0123(17) -0.0025(13)
C(33) 0.0715(17) 0.0696(17) 0.067(2) -0.0229(14) 0.0035(14) -0.0032(14)

loop_
_atom_type_symbol
_atom_type_description
_atom_type_scat_dispersion_real
_atom_type_scat_dispersion_imag
_atom_type_scat_source
C C 0.003 0.002
;
International Tables for Crystallography
(1992, Vol. C, Tables 4.2.6.8 and 6.1.1.4)
;
H H 0.000 0.000
;
International Tables for Crystallography
(1992, Vol. C, Table 6.1.1.4)
;
Cl Cl 0.148 0.159
;
International Tables for Crystallography
(1992, Vol. C, Tables 4.2.6.8 and 6.1.1.4)
;
N N 0.006 0.003
;
International Tables for Crystallography
(1992, Vol. C, Tables 4.2.6.8 and 6.1.1.4)
;
O O 0.011 0.006
;
International Tables for Crystallography
(1992, Vol. C, Tables 4.2.6.8 and 6.1.1.4)
;
Ti Ti 0.278 0.446
;
International Tables for Crystallography
(1992, Vol. C, Tables 4.2.6.8 and 6.1.1.4)
;

loop_
_geom_angle_atom_site_label_1
_geom_angle_atom_site_label_2
_geom_angle_atom_site_label_3
_geom_angle
_geom_angle_publ_flag
Cl(1) Ti(1) Cl(2) 102.49(2) yes
Cl(1) Ti(1) O(1) 100.23(4) yes
Cl(1) Ti(1) C(1) 86.19(5) yes
Cl(1) Ti(1) C(2) 87.93(5) yes
Cl(1) Ti(1) C(3) 120.35(5) yes
Cl(1) Ti(1) C(4) 142.87(5) yes
Cl(1) Ti(1) C(5) 115.61(6) yes
Cl(2) Ti(1) O(1) 104.31(5) yes
Cl(2) Ti(1) C(1) 105.75(5) yes
Cl(2) Ti(1) C(2) 139.37(5) yes
Cl(2) Ti(1) C(3) 130.64(5) yes
Cl(2) Ti(1) C(4) 95.49(6) yes
Cl(2) Ti(1) C(5) 83.07(6) yes
O(1) Ti(1) C(1) 147.04(6) yes
O(1) Ti(1) C(2) 112.37(6) yes
O(1) Ti(1) C(3) 91.79(6) yes
O(1) Ti(1) C(4) 106.45(6) yes
O(1) Ti(1) C(5) 141.11(7) yes
C(1) Ti(1) C(2) 35.03(6) yes
C(1) Ti(1) C(3) 58.07(6) yes
C(1) Ti(1) C(4) 57.53(7) yes
C(1) Ti(1) C(5) 33.75(8) yes
C(2) Ti(1) C(3) 35.13(6) yes
C(2) Ti(1) C(4) 58.31(7) yes
C(2) Ti(1) C(5) 57.46(7) yes
C(3) Ti(1) C(4) 35.28(7) yes
C(3) Ti(1) C(5) 57.91(7) yes
C(4) Ti(1) C(5) 34.77(7) yes
Ti(1) O(1) C(11) 169.55(13) yes
C(17) N(1) C(22) 118.48(18) yes
Ti(1) C(1) C(2) 71.04(10) yes
Ti(1) C(1) C(5) 73.74(12) yes
Ti(1) C(1) C(6) 124.70(14) yes
C(2) C(1) C(5) 108.42(18) yes
C(2) C(1) C(6) 125.0(2) yes
C(5) C(1) C(6) 126.4(2) yes
Ti(1) C(2) C(1) 73.93(11) yes
Ti(1) C(2) C(3) 71.38(11) yes
Ti(1) C(2) C(7) 124.51(13) yes
C(1) C(2) C(3) 107.45(18) yes
C(1) C(2) C(7) 125.09(18) yes
C(3) C(2) C(7) 127.22(17) yes
Ti(1) C(3) C(2) 73.49(10) yes
Ti(1) C(3) C(4) 73.17(11) yes
Ti(1) C(3) C(8) 122.36(13) yes
C(2) C(3) C(4) 108.09(17) yes
C(2) C(3) C(8) 126.28(19) yes
C(4) C(3) C(8) 125.50(19) yes
Ti(1) C(4) C(3) 71.55(11) yes
Ti(1) C(4) C(5) 74.90(12) yes
Ti(1) C(4) C(9) 123.70(15) yes
C(3) C(4) C(5) 107.76(19) yes
C(3) C(4) C(9) 127.20(19) yes
C(5) C(4) C(9) 124.8(2) yes
Ti(1) C(5) C(1) 72.51(12) yes
Ti(1) C(5) C(4) 70.33(11) yes
Ti(1) C(5) C(10) 127.00(17) yes
C(1) C(5) C(4) 108.3(2) yes
C(1) C(5) C(10) 126.0(2) yes
C(4) C(5) C(10) 125.6(2) yes
O(1) C(11) C(12) 118.21(17) yes
O(1) C(11) C(16) 120.93(18) yes
C(12) C(11) C(16) 120.84(17) yes
C(11) C(12) C(13) 119.27(19) yes
C(11) C(12) C(17) 122.01(17) yes
C(13) C(12) C(17) 118.71(19) yes
C(12) C(13) C(14) 120.4(2) yes
C(13) C(14) C(15) 119.7(2) yes
C(14) C(15) C(16) 123.1(2) yes
C(11) C(16) C(15) 116.6(2) yes
C(11) C(16) C(18) 122.63(18) yes
C(15) C(16) C(18) 120.8(2) yes
N(1) C(17) C(12) 121.41(18) yes
C(16) C(18) C(19) 111.7(2) yes
C(16) C(18) C(20) 109.3(2) yes
C(16) C(18) C(21) 110.68(19) yes
C(19) C(18) C(20) 107.3(2) yes
C(19) C(18) C(21) 106.9(2) yes
C(20) C(18) C(21) 111.0(2) yes
N(1) C(22) C(23) 120.26(18) yes
N(1) C(22) C(27) 117.82(17) yes
C(23) C(22) C(27) 121.85(19) yes
C(22) C(23) C(24) 117.5(2) yes
C(22) C(23) C(28) 121.0(2) yes
C(24) C(23) C(28) 121.5(2) yes
C(23) C(24) C(25) 121.8(2) yes
C(24) C(25) C(26) 119.6(2) yes
C(25) C(26) C(27) 121.3(2) yes
C(22) C(27) C(26) 117.88(18) yes
C(22) C(27) C(31) 120.24(18) yes
C(26) C(27) C(31) 121.88(18) yes
C(23) C(28) C(29) 110.3(2) yes
C(23) C(28) C(30) 114.3(2) yes
C(29) C(28) C(30) 110.7(2) yes
C(27) C(31) C(32) 111.06(19) yes
C(27) C(31) C(33) 113.89(19) yes
C(32) C(31) C(33) 109.9(2) yes
C(1) C(6) H(1) 109.8 no
C(1) C(6) H(2) 109.1 no
C(1) C(6) H(3) 109.6 no
H(1) C(6) H(2) 109.5 no
H(1) C(6) H(3) 109.5 no
H(2) C(6) H(3) 109.5 no
C(2) C(7) H(4) 109.4 no
C(2) C(7) H(5) 109.5 no
C(2) C(7) H(6) 109.6 no
H(4) C(7) H(5) 109.5 no
H(4) C(7) H(6) 109.5 no
H(5) C(7) H(6) 109.5 no
C(3) C(8) H(7) 109.2 no
C(3) C(8) H(8) 109.4 no
C(3) C(8) H(9) 109.8 no
H(7) C(8) H(8) 109.5 no
H(7) C(8) H(9) 109.5 no
H(8) C(8) H(9) 109.5 no
C(4) C(9) H(10) 109.5 no
C(4) C(9) H(11) 109.9 no
C(4) C(9) H(12) 109.1 no
H(10) C(9) H(11) 109.5 no
H(10) C(9) H(12) 109.5 no
H(11) C(9) H(12) 109.5 no
C(5) C(10) H(13) 109.4 no
C(5) C(10) H(14) 109.4 no
C(5) C(10) H(15) 109.6 no
H(13) C(10) H(14) 109.5 no
H(13) C(10) H(15) 109.5 no
H(14) C(10) H(15) 109.5 no
C(12) C(13) H(16) 119.3 no
C(14) C(13) H(16) 119.8 no
C(13) C(14) H(17) 119.1 no
C(15) C(14) H(17) 121.2 no
C(14) C(15) H(18) 118.2 no
C(16) C(15) H(18) 118.6 no
N(1) C(17) H(19) 123.5 no
C(12) C(17) H(19) 115.1 no
C(18) C(19) H(20) 110.1 no
C(18) C(19) H(21) 109.0 no
C(18) C(19) H(22) 109.3 no
H(20) C(19) H(21) 109.5 no
H(20) C(19) H(22) 109.5 no
H(21) C(19) H(22) 109.5 no
C(18) C(20) H(23) 109.1 no
C(18) C(20) H(24) 109.7 no
C(18) C(20) H(25) 109.6 no
H(23) C(20) H(24) 109.5 no
H(23) C(20) H(25) 109.5 no
H(24) C(20) H(25) 109.5 no
C(18) C(21) H(26) 108.4 no
C(18) C(21) H(27) 110.0 no
C(18) C(21) H(28) 110.0 no
H(26) C(21) H(27) 109.5 no
H(26) C(21) H(28) 109.5 no
H(27) C(21) H(28) 109.5 no
C(23) C(24) H(29) 119.8 no
C(25) C(24) H(29) 118.0 no
C(24) C(25) H(30) 122.4 no
C(26) C(25) H(30) 118.0 no
C(25) C(26) H(31) 120.7 no
C(27) C(26) H(31) 117.8 no
C(23) C(28) H(32) 107.3 no
C(29) C(28) H(32) 110.9 no
C(30) C(28) H(32) 103.0 no
C(28) C(29) H(33) 109.3 no
C(28) C(29) H(34) 109.6 no
C(28) C(29) H(35) 109.5 no
H(33) C(29) H(34) 109.5 no
H(33) C(29) H(35) 109.5 no
H(34) C(29) H(35) 109.5 no
C(28) C(30) H(36) 109.4 no
C(28) C(30) H(37) 108.7 no
C(28) C(30) H(38) 110.2 no
H(36) C(30) H(37) 109.5 no
H(36) C(30) H(38) 109.5 no
H(37) C(30) H(38) 109.5 no
C(27) C(31) H(39) 106.5 no
C(32) C(31) H(39) 108.4 no
C(33) C(31) H(39) 106.8 no
C(31) C(32) H(40) 109.2 no
C(31) C(32) H(41) 109.5 no
C(31) C(32) H(42) 109.6 no
H(40) C(32) H(41) 109.5 no
H(40) C(32) H(42) 109.5 no
H(41) C(32) H(42) 109.5 no
C(31) C(33) H(43) 109.0 no
C(31) C(33) H(44) 110.0 no
C(31) C(33) H(45) 109.3 no
H(43) C(33) H(44) 109.5 no
H(43) C(33) H(45) 109.5 no
H(44) C(33) H(45) 109.5 no

loop_
_geom_bond_atom_site_label_1
_geom_bond_atom_site_label_2
_geom_bond_distance
_geom_bond_publ_flag
Ti(1) Cl(1) 2.2765(7) yes
Ti(1) Cl(2) 2.2559(8) yes
Ti(1) O(1) 1.8001(13) yes
Ti(1) C(1) 2.393(2) yes
Ti(1) C(2) 2.3554(19) yes
Ti(1) C(3) 2.3281(19) yes
Ti(1) C(4) 2.349(2) yes
Ti(1) C(5) 2.409(2) yes
O(1) C(11) 1.366(2) yes
N(1) C(17) 1.260(2) yes
N(1) C(22) 1.426(2) yes
C(1) C(2) 1.430(2) yes
C(1) C(5) 1.394(3) yes
C(1) C(6) 1.503(3) yes
C(2) C(3) 1.414(2) yes
C(2) C(7) 1.487(3) yes
C(3) C(4) 1.418(3) yes
C(3) C(8) 1.502(2) yes
C(4) C(5) 1.423(3) yes
C(4) C(9) 1.497(3) yes
C(5) C(10) 1.508(4) yes
C(11) C(12) 1.405(2) yes
C(11) C(16) 1.420(2) yes
C(12) C(13) 1.399(2) yes
C(12) C(17) 1.468(2) yes
C(13) C(14) 1.364(3) yes
C(14) C(15) 1.386(4) yes
C(15) C(16) 1.384(3) yes
C(16) C(18) 1.529(3) yes
C(18) C(19) 1.540(4) yes
C(18) C(20) 1.533(3) yes
C(18) C(21) 1.530(3) yes
C(22) C(23) 1.410(2) yes
C(22) C(27) 1.403(2) yes
C(23) C(24) 1.378(3) yes
C(23) C(28) 1.525(3) yes
C(24) C(25) 1.388(3) yes
C(25) C(26) 1.380(3) yes
C(26) C(27) 1.386(3) yes
C(27) C(31) 1.521(2) yes
C(28) C(29) 1.500(4) yes
C(28) C(30) 1.516(3) yes
C(31) C(32) 1.522(3) yes
C(31) C(33) 1.522(3) yes
C(6) H(1) 0.950 no
C(6) H(2) 0.950 no
C(6) H(3) 0.950 no
C(7) H(4) 0.950 no
C(7) H(5) 0.950 no
C(7) H(6) 0.950 no
C(8) H(7) 0.950 no
C(8) H(8) 0.950 no
C(8) H(9) 0.950 no
C(9) H(10) 0.950 no
C(9) H(11) 0.950 no
C(9) H(12) 0.950 no
C(10) H(13) 0.950 no
C(10) H(14) 0.950 no
C(10) H(15) 0.950 no
C(19) H(20) 0.950 no
C(19) H(21) 0.950 no
C(19) H(22) 0.950 no
C(20) H(23) 0.950 no
C(20) H(24) 0.950 no
C(20) H(25) 0.950 no
C(21) H(26) 0.950 no
C(21) H(27) 0.950 no
C(21) H(28) 0.950 no
C(29) H(33) 0.950 no
C(29) H(34) 0.950 no
C(29) H(35) 0.950 no
C(30) H(36) 0.950 no
C(30) H(37) 0.950 no
C(30) H(38) 0.950 no
C(32) H(40) 0.950 no
C(32) H(41) 0.950 no
C(32) H(42) 0.950 no
C(33) H(43) 0.950 no
C(33) H(44) 0.950 no
C(33) H(45) 0.950 no

loop_
_geom_contact_atom_site_label_1
_geom_contact_atom_site_label_2
_geom_contact_distance
_geom_contact_site_symmetry_2
C(21) C(26) 3.580(3) 3_555
C(26) C(21) 3.580(3) 3_554
Ti(1) H(19) 2.995 .
Cl(1) H(8) 3.398 7_746
Cl(1) H(9) 3.355 7_746
Cl(1) H(12) 3.403 7_746
Cl(1) H(17) 2.647 2_645
Cl(1) H(19) 2.845 .
Cl(1) H(30) 3.027 5_756
Cl(1) H(32) 3.408 .
Cl(2) H(7) 3.515 7_746
Cl(2) H(9) 3.023 7_746
Cl(2) H(39) 3.486 7_746
Cl(2) H(44) 3.004 7_746
O(1) H(19) 2.459 .
N(1) H(16) 2.491 .
N(1) H(19) 1.986 .
N(1) H(32) 2.621 .
N(1) H(39) 2.505 .
C(1) H(25) 3.039 8_556
C(2) H(19) 3.156 .
C(2) H(22) 3.538 8_556
C(2) H(25) 3.138 8_556
C(3) H(19) 3.385 .
C(6) H(8) 3.400 7_746
C(6) H(25) 3.076 8_556
C(6) H(27) 3.130 7_746
C(7) H(19) 2.886 .
C(7) H(22) 3.181 8_556
C(7) H(25) 3.256 8_556
C(7) H(29) 3.136 5_756
C(7) H(30) 3.590 5_756
C(7) H(39) 3.511 .
C(8) H(2) 3.332 7_756
C(8) H(18) 3.489 8_556
C(8) H(19) 3.393 .
C(8) H(39) 3.285 .
C(9) H(31) 3.073 3_555
C(10) H(34) 3.353 8_556
C(10) H(42) 3.506 7_746
C(11) H(2) 3.483 7_756
C(11) H(16) 3.304 .
C(11) H(18) 3.320 .
C(11) H(19) 2.651 .
C(12) H(15) 3.555 7_756
C(12) H(16) 2.066 .
C(12) H(17) 3.350 .
C(12) H(19) 2.090 .
C(12) H(32) 3.406 .
C(13) H(11) 3.050 8_456
C(13) H(13) 3.461 7_756
C(13) H(15) 3.189 7_756
C(13) H(16) 0.983 .
C(13) H(17) 2.092 .
C(13) H(18) 3.296 .
C(13) H(19) 3.324 .
C(13) H(36) 3.515 2_655
C(14) H(1) 3.344 7_756
C(14) H(9) 3.326 8_456
C(14) H(11) 3.108 8_456
C(14) H(13) 3.446 7_756
C(14) H(15) 3.586 7_756
C(14) H(16) 2.039 .
C(14) H(17) 1.057 .
C(14) H(18) 2.080 .
C(15) H(1) 3.013 7_756
C(15) H(2) 3.431 7_756
C(15) H(9) 3.165 8_456
C(15) H(16) 3.265 .
C(15) H(17) 2.134 .
C(15) H(18) 1.028 .
C(16) H(1) 3.456 7_756
C(16) H(2) 3.350 7_756
C(16) H(17) 3.389 .
C(16) H(18) 2.083 .
C(17) H(16) 2.623 .
C(17) H(19) 0.990 .
C(17) H(32) 2.515 .
C(17) H(39) 2.945 .
C(18) H(18) 2.693 .
C(19) H(6) 3.304 8_456
C(19) H(18) 2.375 .
C(19) H(33) 3.480 3_555
C(19) H(35) 3.458 3_555
C(19) H(45) 3.304 8_456
C(20) H(1) 3.244 8_456
C(20) H(6) 3.289 8_456
C(21) H(40) 3.320 3_555
C(22) H(19) 2.523 .
C(22) H(28) 3.591 3_554
C(22) H(29) 3.333 .
C(22) H(31) 3.305 .
C(22) H(32) 2.702 .
C(22) H(39) 2.645 .
C(23) H(19) 3.060 .
C(23) H(29) 2.100 .
C(23) H(30) 3.401 .
C(23) H(32) 2.118 .
C(24) H(3) 3.392 5_756
C(24) H(4) 3.404 5_756
C(24) H(29) 1.042 .
C(24) H(30) 2.164 .
C(24) H(30) 3.464 5_756
C(24) H(31) 3.319 .
C(24) H(32) 3.304 .
C(25) H(3) 3.281 5_756
C(25) H(4) 3.376 5_756
C(25) H(27) 3.151 3_554
C(25) H(28) 3.452 3_554
C(25) H(29) 2.090 .
C(25) H(29) 3.279 5_756
C(25) H(30) 1.077 .
C(25) H(31) 2.092 .
C(25) H(38) 3.228 5_756
C(26) H(10) 3.448 3_554
C(26) H(12) 3.570 3_554
C(26) H(27) 3.316 3_554
C(26) H(28) 3.060 3_554
C(26) H(29) 3.321 .
C(26) H(30) 2.111 .
C(26) H(31) 1.018 .
C(26) H(38) 3.485 5_756
C(26) H(39) 3.279 .
C(27) H(19) 3.446 .
C(27) H(28) 3.122 3_554
C(27) H(30) 3.369 .
C(27) H(31) 2.068 .
C(27) H(39) 2.082 .
C(28) H(19) 3.221 .
C(28) H(29) 2.727 .
C(28) H(32) 1.083 .
C(29) H(14) 3.569 8_456
C(29) H(20) 3.520 3_554
C(29) H(21) 3.473 3_554
C(29) H(29) 3.577 .
C(29) H(32) 2.141 .
C(29) H(43) 3.284 6_456
C(29) H(44) 3.586 6_456
C(29) H(45) 3.515 6_456
C(30) H(16) 3.388 2_645
C(30) H(29) 2.570 .
C(30) H(30) 3.476 5_756
C(30) H(32) 2.053 .
C(30) H(41) 3.547 2_645
C(31) H(31) 2.694 .
C(31) H(39) 1.054 .
C(32) H(14) 3.570 7_756
C(32) H(28) 3.129 3_554
C(32) H(31) 3.547 .
C(32) H(39) 2.108 .
C(33) H(31) 2.546 .
C(33) H(33) 3.411 6_556
C(33) H(34) 3.354 6_556
C(33) H(39) 2.087 .
C(33) H(42) 3.581 5_766
H(1) C(14) 3.344 7_746
H(1) C(15) 3.013 7_746
H(1) C(16) 3.456 7_746
H(1) C(20) 3.244 8_556
H(1) H(18) 3.005 7_746
H(1) H(21) 3.322 7_746
H(1) H(23) 3.208 8_556
H(1) H(24) 3.522 8_556
H(1) H(25) 2.567 8_556
H(1) H(27) 3.273 7_746
H(2) C(8) 3.332 7_746
H(2) C(11) 3.483 7_746
H(2) C(15) 3.431 7_746
H(2) C(16) 3.350 7_746
H(2) H(7) 3.499 7_746
H(2) H(8) 2.503 7_746
H(2) H(27) 2.864 7_746
H(3) C(24) 3.392 5_756
H(3) C(25) 3.281 5_756
H(3) H(25) 3.223 8_556
H(3) H(27) 2.755 7_746
H(3) H(29) 3.102 5_756
H(3) H(30) 2.854 5_756
H(4) C(24) 3.404 5_756
H(4) C(25) 3.376 5_756
H(4) H(19) 2.652 .
H(4) H(29) 2.710 5_756
H(4) H(30) 2.692 5_756
H(5) H(19) 2.555 .
H(5) H(22) 3.142 8_556
H(5) H(39) 2.562 .
H(6) C(19) 3.304 8_556
H(6) C(20) 3.289 8_556
H(6) H(20) 3.307 8_556
H(6) H(22) 2.590 8_556
H(6) H(24) 3.295 8_556
H(6) H(25) 2.566 8_556
H(6) H(29) 2.707 5_756
H(6) H(37) 3.387 5_756
H(7) Cl(2) 3.515 7_756
H(7) H(2) 3.499 7_756
H(7) H(15) 3.374 7_756
H(7) H(19) 2.738 .
H(7) H(39) 2.410 .
H(8) Cl(1) 3.398 7_756
H(8) C(6) 3.400 7_756
H(8) H(2) 2.503 7_756
H(8) H(15) 3.523 7_756
H(9) Cl(1) 3.355 7_756
H(9) Cl(2) 3.023 7_756
H(9) C(14) 3.326 8_556
H(9) C(15) 3.165 8_556
H(9) H(17) 2.983 8_556
H(9) H(18) 2.654 8_556
H(9) H(22) 3.399 8_556
H(9) H(39) 3.421 .
H(10) C(26) 3.448 3_555
H(10) H(31) 2.662 3_555
H(10) H(40) 3.519 3_555
H(10) H(43) 2.969 3_555
H(11) C(13) 3.050 8_556
H(11) C(14) 3.108 8_556
H(11) H(16) 2.893 8_556
H(11) H(17) 3.109 8_556
H(11) H(31) 3.087 3_555
H(11) H(34) 3.507 8_556
H(12) Cl(1) 3.403 7_756
H(12) C(26) 3.570 3_555
H(12) H(17) 3.395 8_556
H(12) H(30) 3.274 3_555
H(12) H(31) 2.963 3_555
H(13) C(13) 3.461 7_746
H(13) C(14) 3.446 7_746
H(13) H(16) 3.419 7_746
H(13) H(17) 3.275 7_746
H(13) H(32) 3.052 8_556
H(13) H(34) 3.198 8_556
H(13) H(36) 3.349 8_556
H(14) C(29) 3.569 8_556
H(14) C(32) 3.570 7_746
H(14) H(34) 2.661 8_556
H(14) H(41) 3.551 7_746
H(14) H(42) 2.816 7_746
H(15) C(12) 3.555 7_746
H(15) C(13) 3.189 7_746
H(15) C(14) 3.586 7_746
H(15) H(7) 3.374 7_746
H(15) H(8) 3.523 7_746
H(15) H(16) 3.296 7_746
H(15) H(39) 3.291 7_746
H(15) H(42) 3.353 7_746
H(16) N(1) 2.491 .
H(16) C(11) 3.304 .
H(16) C(12) 2.066 .
H(16) C(13) 0.983 .
H(16) C(14) 2.039 .
H(16) C(15) 3.265 .
H(16) C(17) 2.623 .
H(16) C(30) 3.388 2_655
H(16) H(11) 2.893 8_456
H(16) H(13) 3.419 7_756
H(16) H(15) 3.296 7_756
H(16) H(17) 2.370 .
H(16) H(19) 3.588 .
H(16) H(35) 3.578 .
H(16) H(36) 2.637 2_655
H(16) H(38) 3.306 2_655
H(16) H(41) 3.480 .
H(17) Cl(1) 2.647 2_655
H(17) C(12) 3.350 .
H(17) C(13) 2.092 .
H(17) C(14) 1.057 .
H(17) C(15) 2.134 .
H(17) C(16) 3.389 .
H(17) H(9) 2.983 8_456
H(17) H(11) 3.109 8_456
H(17) H(12) 3.395 8_456
H(17) H(13) 3.275 7_756
H(17) H(16) 2.370 .
H(17) H(18) 2.420 .
H(18) C(8) 3.489 8_456
H(18) C(11) 3.320 .
H(18) C(13) 3.296 .
H(18) C(14) 2.080 .
H(18) C(15) 1.028 .
H(18) C(16) 2.083 .
H(18) C(18) 2.693 .
H(18) C(19) 2.375 .
H(18) H(1) 3.005 7_756
H(18) H(9) 2.654 8_456
H(18) H(17) 2.420 .
H(18) H(20) 3.303 .
H(18) H(21) 2.187 .
H(18) H(22) 2.087 .
H(18) H(25) 3.598 .
H(19) Ti(1) 2.995 .
H(19) Cl(1) 2.845 .
H(19) O(1) 2.459 .
H(19) N(1) 1.986 .
H(19) C(2) 3.156 .
H(19) C(3) 3.385 .
H(19) C(7) 2.886 .
H(19) C(8) 3.393 .
H(19) C(11) 2.651 .
H(19) C(12) 2.090 .
H(19) C(13) 3.324 .
H(19) C(17) 0.990 .
H(19) C(22) 2.523 .
H(19) C(23) 3.060 .
H(19) C(27) 3.446 .
H(19) C(28) 3.221 .
H(19) H(4) 2.652 .
H(19) H(5) 2.555 .
H(19) H(7) 2.738 .
H(19) H(16) 3.588 .
H(19) H(32) 2.448 .
H(19) H(39) 3.278 .
H(20) C(29) 3.520 3_555
H(20) H(6) 3.307 8_456
H(20) H(18) 3.303 .
H(20) H(33) 3.297 3_555
H(20) H(35) 2.870 3_555
H(20) H(37) 3.363 4_655
H(20) H(45) 3.166 8_456
H(21) C(29) 3.473 3_555
H(21) H(1) 3.322 7_756
H(21) H(18) 2.187 .
H(21) H(33) 2.871 3_555
H(21) H(35) 3.211 3_555
H(21) H(45) 3.415 8_456
H(22) C(2) 3.538 8_456
H(22) C(7) 3.181 8_456
H(22) H(5) 3.142 8_456
H(22) H(6) 2.590 8_456
H(22) H(9) 3.399 8_456
H(22) H(18) 2.087 .
H(22) H(45) 2.815 8_456
H(23) H(1) 3.208 8_456
H(24) H(1) 3.522 8_456
H(24) H(6) 3.295 8_456
H(24) H(33) 3.387 4_655
H(24) H(37) 3.134 4_655
H(24) H(40) 3.475 3_555
H(25) C(1) 3.039 8_456
H(25) C(2) 3.138 8_456
H(25) C(6) 3.076 8_456
H(25) C(7) 3.256 8_456
H(25) H(1) 2.567 8_456
H(25) H(3) 3.223 8_456
H(25) H(6) 2.566 8_456
H(25) H(18) 3.598 .
H(26) H(40) 3.329 3_555
H(27) C(6) 3.130 7_756
H(27) C(25) 3.151 3_555
H(27) C(26) 3.316 3_555
H(27) H(1) 3.273 7_756
H(27) H(2) 2.864 7_756
H(27) H(3) 2.755 7_756
H(27) H(30) 3.293 3_555
H(27) H(31) 3.491 3_555
H(28) C(22) 3.591 3_555
H(28) C(25) 3.452 3_555
H(28) C(26) 3.060 3_555
H(28) C(27) 3.122 3_555
H(28) C(32) 3.129 3_555
H(28) H(31) 3.261 3_555
H(28) H(40) 2.515 3_555
H(28) H(41) 3.042 3_555
H(29) C(7) 3.136 5_756
H(29) C(22) 3.333 .
H(29) C(23) 2.100 .
H(29) C(24) 1.042 .
H(29) C(25) 2.090 .
H(29) C(25) 3.279 5_756
H(29) C(26) 3.321 .
H(29) C(28) 2.727 .
H(29) C(29) 3.577 .
H(29) C(30) 2.570 .
H(29) H(3) 3.102 5_756
H(29) H(4) 2.710 5_756
H(29) H(6) 2.707 5_756
H(29) H(30) 2.455 .
H(29) H(30) 3.253 5_756
H(29) H(32) 3.588 .
H(29) H(33) 3.331 .
H(29) H(36) 3.494 .
H(29) H(37) 2.166 .
H(29) H(38) 2.557 .
H(30) Cl(1) 3.027 5_756
H(30) C(7) 3.590 5_756
H(30) C(23) 3.401 .
H(30) C(24) 2.164 .
H(30) C(24) 3.464 5_756
H(30) C(25) 1.077 .
H(30) C(26) 2.111 .
H(30) C(27) 3.369 .
H(30) C(30) 3.476 5_756
H(30) H(3) 2.854 5_756
H(30) H(4) 2.692 5_756
H(30) H(12) 3.274 3_554
H(30) H(27) 3.293 3_554
H(30) H(29) 2.455 .
H(30) H(29) 3.253 5_756
H(30) H(31) 2.408 .
H(30) H(38) 2.581 5_756
H(31) C(9) 3.073 3_554
H(31) C(22) 3.305 .
H(31) C(24) 3.319 .
H(31) C(25) 2.092 .
H(31) C(26) 1.018 .
H(31) C(27) 2.068 .
H(31) C(31) 2.694 .
H(31) C(32) 3.547 .
H(31) C(33) 2.546 .
H(31) H(10) 2.662 3_554
H(31) H(11) 3.087 3_554
H(31) H(12) 2.963 3_554
H(31) H(27) 3.491 3_554
H(31) H(28) 3.261 3_554
H(31) H(30) 2.408 .
H(31) H(38) 3.204 5_756
H(31) H(39) 3.557 .
H(31) H(40) 3.270 .
H(31) H(43) 2.231 .
H(31) H(44) 3.483 .
H(31) H(45) 2.441 .
H(32) Cl(1) 3.408 .
H(32) N(1) 2.621 .
H(32) C(12) 3.406 .
H(32) C(17) 2.515 .
H(32) C(22) 2.702 .
H(32) C(23) 2.118 .
H(32) C(24) 3.304 .
H(32) C(28) 1.083 .
H(32) C(29) 2.141 .
H(32) C(30) 2.053 .
H(32) H(13) 3.052 8_456
H(32) H(19) 2.448 .
H(32) H(29) 3.588 .
H(32) H(33) 2.903 .
H(32) H(34) 2.327 .
H(32) H(35) 2.490 .
H(32) H(36) 2.292 .
H(32) H(37) 2.844 .
H(32) H(38) 2.319 .
H(33) C(19) 3.480 3_554
H(33) C(33) 3.411 6_456
H(33) H(20) 3.297 3_554
H(33) H(21) 2.871 3_554
H(33) H(24) 3.387 4_654
H(33) H(29) 3.331 .
H(33) H(32) 2.903 .
H(33) H(43) 3.257 6_456
H(33) H(44) 3.131 6_456
H(33) H(45) 3.278 6_456
H(34) C(10) 3.353 8_456
H(34) C(33) 3.354 6_456
H(34) H(11) 3.507 8_456
H(34) H(13) 3.198 8_456
H(34) H(14) 2.661 8_456
H(34) H(32) 2.327 .
H(34) H(41) 3.395 2_645
H(34) H(42) 3.099 2_645
H(34) H(43) 2.782 6_456
H(34) H(44) 3.344 6_456
H(34) H(45) 3.425 6_456
H(35) C(19) 3.458 3_554
H(35) H(16) 3.578 .
H(35) H(20) 2.870 3_554
H(35) H(21) 3.211 3_554
H(35) H(32) 2.490 .
H(35) H(43) 3.293 6_456
H(35) H(45) 3.265 6_456
H(36) C(13) 3.515 2_645
H(36) H(13) 3.349 8_456
H(36) H(16) 2.637 2_645
H(36) H(29) 3.494 .
H(36) H(32) 2.292 .
H(36) H(41) 2.801 2_645
H(37) H(6) 3.387 5_756
H(37) H(20) 3.363 4_654
H(37) H(24) 3.134 4_654
H(37) H(29) 2.166 .
H(37) H(32) 2.844 .
H(37) H(41) 3.478 2_645
H(38) C(25) 3.228 5_756
H(38) C(26) 3.485 5_756
H(38) H(16) 3.306 2_645
H(38) H(29) 2.557 .
H(38) H(30) 2.581 5_756
H(38) H(31) 3.204 5_756
H(38) H(32) 2.319 .
H(39) Cl(2) 3.486 7_756
H(39) N(1) 2.505 .
H(39) C(7) 3.511 .
H(39) C(8) 3.285 .
H(39) C(17) 2.945 .
H(39) C(22) 2.645 .
H(39) C(26) 3.279 .
H(39) C(27) 2.082 .
H(39) C(31) 1.054 .
H(39) C(32) 2.108 .
H(39) C(33) 2.087 .
H(39) H(5) 2.562 .
H(39) H(7) 2.410 .
H(39) H(9) 3.421 .
H(39) H(15) 3.291 7_756
H(39) H(19) 3.278 .
H(39) H(31) 3.557 .
H(39) H(40) 2.880 .
H(39) H(41) 2.398 .
H(39) H(42) 2.350 .
H(39) H(43) 2.859 .
H(39) H(44) 2.303 .
H(39) H(45) 2.403 .
H(40) C(21) 3.320 3_554
H(40) H(10) 3.519 3_554
H(40) H(24) 3.475 3_554
H(40) H(26) 3.329 3_554
H(40) H(28) 2.515 3_554
H(40) H(31) 3.270 .
H(40) H(39) 2.880 .
H(40) H(42) 3.459 5_766
H(40) H(44) 3.220 5_766
H(41) C(30) 3.547 2_655
H(41) H(14) 3.551 7_756
H(41) H(16) 3.480 .
H(41) H(28) 3.042 3_554
H(41) H(34) 3.395 2_655
H(41) H(36) 2.801 2_655
H(41) H(37) 3.478 2_655
H(41) H(39) 2.398 .
H(42) C(10) 3.506 7_756
H(42) C(33) 3.581 5_766
H(42) H(14) 2.816 7_756
H(42) H(15) 3.353 7_756
H(42) H(34) 3.099 2_655
H(42) H(39) 2.350 .
H(42) H(40) 3.459 5_766
H(42) H(42) 3.471 5_766
H(42) H(43) 3.060 5_766
H(42) H(44) 3.239 5_766
H(43) C(29) 3.284 6_556
H(43) H(10) 2.969 3_554
H(43) H(31) 2.231 .
H(43) H(33) 3.257 6_556
H(43) H(34) 2.782 6_556
H(43) H(35) 3.293 6_556
H(43) H(39) 2.859 .
H(43) H(42) 3.060 5_766
H(44) Cl(2) 3.004 7_756
H(44) C(29) 3.586 6_556
H(44) H(31) 3.483 .
H(44) H(33) 3.131 6_556
H(44) H(34) 3.344 6_556
H(44) H(39) 2.303 .
H(44) H(40) 3.220 5_766
H(44) H(42) 3.239 5_766
H(45) C(19) 3.304 8_556
H(45) C(29) 3.515 6_556
H(45) H(20) 3.166 8_556
H(45) H(21) 3.415 8_556
H(45) H(22) 2.815 8_556
H(45) H(31) 2.441 .
H(45) H(33) 3.278 6_556
H(45) H(34) 3.425 6_556
H(45) H(35) 3.265 6_556
H(45) H(39) 2.403 .

loop_
_geom_torsion_atom_site_label_1
_geom_torsion_atom_site_label_2
_geom_torsion_atom_site_label_3
_geom_torsion_atom_site_label_4
_geom_torsion
Cl(1) Ti(1) O(1) C(11) -70.8(7)
Cl(1) Ti(1) C(1) C(2) 91.83(11)
Cl(1) Ti(1) C(1) C(5) -151.54(12)
Cl(1) Ti(1) C(1) C(6) -28.20(19)
Cl(1) Ti(1) C(2) C(1) -86.32(11)
Cl(1) Ti(1) C(2) C(3) 158.44(11)
Cl(1) Ti(1) C(2) C(7) 35.55(15)
Cl(1) Ti(1) C(3) C(2) -25.19(12)
Cl(1) Ti(1) C(3) C(4) -140.53(10)
Cl(1) Ti(1) C(3) C(8) 97.70(17)
Cl(1) Ti(1) C(4) C(3) 65.33(14)
Cl(1) Ti(1) C(4) C(5) -49.69(18)
Cl(1) Ti(1) C(4) C(9) -171.74(14)
Cl(1) Ti(1) C(5) C(1) 31.82(13)
Cl(1) Ti(1) C(5) C(4) 149.30(12)
Cl(1) Ti(1) C(5) C(10) -90.4(2)
Cl(2) Ti(1) O(1) C(11) -176.6(6)
Cl(2) Ti(1) C(1) C(2) -166.26(10)
Cl(2) Ti(1) C(1) C(5) -49.62(12)
Cl(2) Ti(1) C(1) C(6) 73.72(19)
Cl(2) Ti(1) C(2) C(1) 20.55(15)
Cl(2) Ti(1) C(2) C(3) -94.68(12)
Cl(2) Ti(1) C(2) C(7) 142.42(13)
Cl(2) Ti(1) C(3) C(2) 121.21(10)
Cl(2) Ti(1) C(3) C(4) 5.87(14)
Cl(2) Ti(1) C(3) C(8) -115.91(17)
Cl(2) Ti(1) C(4) C(3) -175.53(10)
Cl(2) Ti(1) C(4) C(5) 69.44(13)
Cl(2) Ti(1) C(4) C(9) -52.61(18)
Cl(2) Ti(1) C(5) C(1) 132.39(12)
Cl(2) Ti(1) C(5) C(4) -110.13(13)
Cl(2) Ti(1) C(5) C(10) 10.1(2)
O(1) Ti(1) C(1) C(2) -11.15(19)
O(1) Ti(1) C(1) C(5) 105.49(16)
O(1) Ti(1) C(1) C(6) -131.17(18)
C(1) Ti(1) O(1) C(11) 28.1(7)
O(1) Ti(1) C(2) C(1) 173.47(11)
O(1) Ti(1) C(2) C(3) 58.23(12)
O(1) Ti(1) C(2) C(7) -64.66(17)
C(2) Ti(1) O(1) C(11) 21.2(7)
O(1) Ti(1) C(3) C(2) -128.14(11)
O(1) Ti(1) C(3) C(4) 116.52(12)
O(1) Ti(1) C(3) C(8) -5.26(18)
C(3) Ti(1) O(1) C(11) 50.5(7)
O(1) Ti(1) C(4) C(3) -68.83(12)
O(1) Ti(1) C(4) C(5) 176.14(13)
O(1) Ti(1) C(4) C(9) 54.1(2)
C(4) Ti(1) O(1) C(11) 83.1(7)
O(1) Ti(1) C(5) C(1) -123.38(14)
O(1) Ti(1) C(5) C(4) -5.9(2)
O(1) Ti(1) C(5) C(10) 114.4(2)
C(5) Ti(1) O(1) C(11) 86.6(7)
C(1) Ti(1) C(2) C(3) -115.24(17)
C(1) Ti(1) C(2) C(7) 121.9(2)
C(2) Ti(1) C(1) C(5) 116.64(17)
C(2) Ti(1) C(1) C(6) -120.0(2)
C(1) Ti(1) C(3) C(2) 37.72(11)
C(1) Ti(1) C(3) C(4) -77.62(12)
C(1) Ti(1) C(3) C(8) 160.6(2)
C(3) Ti(1) C(1) C(2) -37.83(11)
C(3) Ti(1) C(1) C(5) 78.81(13)
C(3) Ti(1) C(1) C(6) -157.9(2)
C(1) Ti(1) C(4) C(3) 79.28(13)
C(1) Ti(1) C(4) C(5) -35.75(13)
C(1) Ti(1) C(4) C(9) -157.8(2)
C(4) Ti(1) C(1) C(2) -79.79(12)
C(4) Ti(1) C(1) C(5) 36.84(12)
C(4) Ti(1) C(1) C(6) 160.2(2)
C(1) Ti(1) C(5) C(4) 117.48(19)
C(1) Ti(1) C(5) C(10) -122.3(2)
C(5) Ti(1) C(1) C(2) -116.64(17)
C(5) Ti(1) C(1) C(6) 123.3(2)
C(2) Ti(1) C(3) C(4) -115.34(16)
C(2) Ti(1) C(3) C(8) 122.9(2)
C(3) Ti(1) C(2) C(1) 115.24(17)
C(3) Ti(1) C(2) C(7) -122.9(2)
C(2) Ti(1) C(4) C(3) 37.68(11)
C(2) Ti(1) C(4) C(5) -77.35(14)
C(2) Ti(1) C(4) C(9) 160.6(2)
C(4) Ti(1) C(2) C(1) 77.39(12)
C(4) Ti(1) C(2) C(3) -37.84(11)
C(4) Ti(1) C(2) C(7) -160.74(18)
C(2) Ti(1) C(5) C(1) -37.49(11)
C(2) Ti(1) C(5) C(4) 79.99(14)
C(2) Ti(1) C(5) C(10) -159.7(2)
C(5) Ti(1) C(2) C(1) 36.09(12)
C(5) Ti(1) C(2) C(3) -79.14(12)
C(5) Ti(1) C(2) C(7) 157.96(19)
C(3) Ti(1) C(4) C(5) -115.03(18)
C(3) Ti(1) C(4) C(9) 122.9(2)
C(4) Ti(1) C(3) C(2) 115.34(16)
C(4) Ti(1) C(3) C(8) -121.8(2)
C(3) Ti(1) C(5) C(1) -79.33(13)
C(3) Ti(1) C(5) C(4) 38.15(13)
C(3) Ti(1) C(5) C(10) 158.4(2)
C(5) Ti(1) C(3) C(2) 77.76(12)
C(5) Ti(1) C(3) C(4) -37.58(12)
C(5) Ti(1) C(3) C(8) -159.4(2)
C(4) Ti(1) C(5) C(1) -117.48(19)
C(4) Ti(1) C(5) C(10) 120.3(2)
C(5) Ti(1) C(4) C(3) 115.03(18)
C(5) Ti(1) C(4) C(9) -122.1(2)
Ti(1) O(1) C(11) C(12) 19.3(7)
Ti(1) O(1) C(11) C(16) -162.4(6)
C(17) N(1) C(22) C(23) 75.1(2)
C(17) N(1) C(22) C(27) -108.0(2)
C(22) N(1) C(17) C(12) -177.25(17)
Ti(1) C(1) C(2) C(3) 63.97(13)
Ti(1) C(1) C(2) C(7) -121.21(18)
Ti(1) C(1) C(5) C(4) -61.60(14)
Ti(1) C(1) C(5) C(10) 123.4(2)
C(2) C(1) C(5) Ti(1) 63.01(13)
C(2) C(1) C(5) C(4) 1.4(2)
C(2) C(1) C(5) C(10) -173.6(2)
C(5) C(1) C(2) Ti(1) -64.75(14)
C(5) C(1) C(2) C(3) -0.8(2)
C(5) C(1) C(2) C(7) 174.04(18)
C(6) C(1) C(2) Ti(1) 119.6(2)
C(6) C(1) C(2) C(3) -176.41(19)
C(6) C(1) C(2) C(7) -1.6(3)
C(6) C(1) C(5) Ti(1) -121.4(2)
C(6) C(1) C(5) C(4) 177.0(2)
C(6) C(1) C(5) C(10) 2.0(3)
Ti(1) C(2) C(3) C(4) 65.51(13)
Ti(1) C(2) C(3) C(8) -118.4(2)
C(1) C(2) C(3) Ti(1) -65.66(13)
C(1) C(2) C(3) C(4) -0.1(2)
C(1) C(2) C(3) C(8) 175.98(18)
C(7) C(2) C(3) Ti(1) 119.66(19)
C(7) C(2) C(3) C(4) -174.83(18)
C(7) C(2) C(3) C(8) 1.3(3)
Ti(1) C(3) C(4) C(5) 66.72(14)
Ti(1) C(3) C(4) C(9) -118.8(2)
C(2) C(3) C(4) Ti(1) -65.72(13)
C(2) C(3) C(4) C(5) 1.0(2)
C(2) C(3) C(4) C(9) 175.5(2)
C(8) C(3) C(4) Ti(1) 118.1(2)
C(8) C(3) C(4) C(5) -175.17(19)
C(8) C(3) C(4) C(9) -0.6(3)
Ti(1) C(4) C(5) C(1) 63.00(15)
Ti(1) C(4) C(5) C(10) -122.0(2)
C(3) C(4) C(5) Ti(1) -64.49(14)
C(3) C(4) C(5) C(1) -1.5(2)
C(3) C(4) C(5) C(10) 173.5(2)
C(9) C(4) C(5) Ti(1) 120.8(2)
C(9) C(4) C(5) C(1) -176.2(2)
C(9) C(4) C(5) C(10) -1.2(3)
O(1) C(11) C(12) C(13) -178.68(17)
O(1) C(11) C(12) C(17) 2.4(2)
O(1) C(11) C(16) C(15) 178.67(18)
O(1) C(11) C(16) C(18) -2.4(2)
C(12) C(11) C(16) C(15) -3.0(2)
C(12) C(11) C(16) C(18) 175.94(18)
C(16) C(11) C(12) C(13) 3.0(2)
C(16) C(11) C(12) C(17) -175.99(17)
C(11) C(12) C(13) C(14) -1.3(3)
C(11) C(12) C(17) N(1) -175.68(18)
C(13) C(12) C(17) N(1) 5.4(2)
C(17) C(12) C(13) C(14) 177.7(2)
C(12) C(13) C(14) C(15) -0.3(3)
C(13) C(14) C(15) C(16) 0.1(3)
C(14) C(15) C(16) C(11) 1.5(3)
C(14) C(15) C(16) C(18) -177.5(2)
C(11) C(16) C(18) C(19) 178.1(2)
C(11) C(16) C(18) C(20) -63.3(2)
C(11) C(16) C(18) C(21) 59.2(2)
C(15) C(16) C(18) C(19) -3.0(3)
C(15) C(16) C(18) C(20) 115.6(2)
C(15) C(16) C(18) C(21) -121.9(2)
N(1) C(22) C(23) C(24) 178.8(2)
N(1) C(22) C(23) C(28) 1.1(3)
N(1) C(22) C(27) C(26) -179.91(19)
N(1) C(22) C(27) C(31) 0.1(2)
C(23) C(22) C(27) C(26) -3.0(3)
C(23) C(22) C(27) C(31) 176.98(19)
C(27) C(22) C(23) C(24) 2.0(3)
C(27) C(22) C(23) C(28) -175.7(2)
C(22) C(23) C(24) C(25) 0.2(3)
C(22) C(23) C(28) C(29) 79.0(3)
C(22) C(23) C(28) C(30) -155.5(2)
C(24) C(23) C(28) C(29) -98.7(2)
C(24) C(23) C(28) C(30) 26.8(3)
C(28) C(23) C(24) C(25) 177.9(2)
C(23) C(24) C(25) C(26) -1.3(3)
C(24) C(25) C(26) C(27) 0.2(3)
C(25) C(26) C(27) C(22) 1.9(3)
C(25) C(26) C(27) C(31) -178.1(2)
C(22) C(27) C(31) C(32) -78.1(2)
C(22) C(27) C(31) C(33) 157.2(2)
C(26) C(27) C(31) C(32) 101.9(2)
C(26) C(27) C(31) C(33) -22.7(3)
